data_4517302
loop_
_publ_author_name
'Bermesheva, Evgeniya V.'
'Wozniak, Alyona I.'
'Andreyanov, Fedor A.'
'Karpov, Gleb O.'
'Nechaev, Mikhail S.'
'Asachenko, Andrey F.'
'Topchiy, Maxim A.'
'Melnikova, Elizaveta K.'
'Nelyubina, Yulia V.'
'Gribanov, Pavel S.'
'Bermeshev, Maxim V.'

_publ_section_title
;
 Polymerization of 5-Alkylidene-2-norbornenes with Highly Active
 Pd--N-Heterocyclic Carbene Complex Catalysts: Catalyst
 Structure--Activity Relationships
;
_journal_name_full 'ACS Catalysis'
_journal_page_first 1663
_journal_page_last 1678
_journal_paper_doi 10.1021/acscatal.9b04686
_journal_year 2020
_chemical_formula_moiety 'C37 H49 N2 Pd, C32 H12 B F24'
_chemical_formula_sum 'C69 H61 B F24 N2 Pd'
_chemical_formula_weight 1491.40
_space_group_crystal_system triclinic
_space_group_IT_number 2
_space_group_name_Hall '-P 1'
_space_group_name_H-M_alt 'P -1'
_atom_sites_solution_hydrogens mixed
_audit_creation_date 2019-07-01
_audit_creation_method
;
Olex2 1.2
(compiled May 18 2018 14:05:52 for OlexSys, GUI svn.r5506)
;
_cell_angle_alpha 85.1110(10)
_cell_angle_beta 78.3280(10)
_cell_angle_gamma 76.4630(10)
_cell_formula_units_Z 2
_cell_length_a 12.7592(7)
_cell_length_b 12.8409(7)
_cell_length_c 21.6356(12)
_cell_measurement_reflns_used 4683
_cell_measurement_temperature 120(2)
_cell_measurement_theta_max 23.05
_cell_measurement_theta_min 2.30
_cell_volume 3372.4(3)
_computing_molecular_graphics 'Olex2 (Dolomanov et al., 2009)'
_computing_publication_material 'Olex2 (Dolomanov et al., 2009)'
_computing_structure_refinement 'ShelXL (Sheldrick, 2015)'
_diffrn_ambient_temperature 120.15
_diffrn_measured_fraction_theta_full 1.000
_diffrn_measured_fraction_theta_max 0.999
_diffrn_measurement_device_type 'Bruker APEX-II CCD'
_diffrn_measurement_method '\f and \w scans'
_diffrn_radiation_type MoK\a
_diffrn_radiation_wavelength 0.71073
_diffrn_reflns_av_R_equivalents 0.0664
_diffrn_reflns_av_unetI/netI 0.1008
_diffrn_reflns_Laue_measured_fraction_full 1.000
_diffrn_reflns_Laue_measured_fraction_max 0.999
_diffrn_reflns_limit_h_max 17
_diffrn_reflns_limit_h_min -17
_diffrn_reflns_limit_k_max 18
_diffrn_reflns_limit_k_min -18
_diffrn_reflns_limit_l_max 30
_diffrn_reflns_limit_l_min -30
_diffrn_reflns_number 45331
_diffrn_reflns_point_group_measured_fraction_full 1.000
_diffrn_reflns_point_group_measured_fraction_max 0.999
_diffrn_reflns_theta_full 25.242
_diffrn_reflns_theta_max 30.000
_diffrn_reflns_theta_min 1.765
_exptl_absorpt_coefficient_mu 0.384
_exptl_absorpt_correction_T_max 0.7461
_exptl_absorpt_correction_T_min 0.6667
_exptl_absorpt_correction_type multi-scan
_exptl_absorpt_process_details
;
SADABS-2008/1 (Bruker,2008) was used for absorption correction.
wR2(int) was 0.0637 before and 0.0506 after correction.
The Ratio of minimum to maximum transmission is 0.8936.
The \l/2 correction factor is 0.0015.
;
_exptl_crystal_colour colourless
_exptl_crystal_density_diffrn 1.469
_exptl_crystal_description prism
_exptl_crystal_F_000 1512
_exptl_crystal_size_max 0.300
_exptl_crystal_size_mid 0.250
_exptl_crystal_size_min 0.200
_exptl_transmission_factor_max 0.746
_exptl_transmission_factor_min 0.667
_refine_diff_density_max 0.748
_refine_diff_density_min -1.218
_refine_diff_density_rms 0.081
_refine_ls_extinction_method none
_refine_ls_goodness_of_fit_ref 1.006
_refine_ls_hydrogen_treatment mixed
_refine_ls_matrix_type full
_refine_ls_number_parameters 996
_refine_ls_number_reflns 19644
_refine_ls_number_restraints 120
_refine_ls_restrained_S_all 1.028
_refine_ls_R_factor_all 0.1179
_refine_ls_R_factor_gt 0.0593
_refine_ls_shift/su_max 0.001
_refine_ls_shift/su_mean 0.000
_refine_ls_structure_factor_coef Fsqd
_refine_ls_weighting_details 'w=1/[\s^2^(Fo^2^)+(0.0503P)^2^+1.0888P] where P=(Fo^2^+2Fc^2^)/3'
_refine_ls_weighting_scheme calc
_refine_ls_wR_factor_gt 0.1191
_refine_ls_wR_factor_ref 0.1473
_reflns_Friedel_coverage 0.000
_reflns_number_gt 11191
_reflns_number_total 19644
_reflns_threshold_expression 'I > 2\s(I)'
_cod_data_source_file cs9b04686_si_005.cif
_cod_data_source_block '[(6Dipp)Pd(cinn)]+BF4-'
_cod_depositor_comments 'Adding full bibliography for 4517302--4517305.cif.'
_cod_database_code 4517302
_shelx_shelxl_version_number 2018/3
_shelx_space_group_comment
;
The symmetry employed for this shelxl refinement is uniquely defined
by the following loop, which should always be used as a source of
symmetry information in preference to the above space-group names.
They are only intended as comments.
;
_olex2_refinement_description
;
1. Fixed Uiso
 At 1.2 times of:
  All C(H) groups, All C(H,H) groups, All C(H,H,H,H) groups
 At 1.5 times of:
  All C(H,H,H) groups
2. Restrained distances
 F13A-F14A \\sim F13A-F15A \\sim F14A-F15A \\sim F14B-F15B \\sim F14B-F13B
\\sim F15B-F13B
 with sigma of 0.01
 C23A-C19A \\sim C23A-F13A \\sim C23A-F14A \\sim C23A-F15A \\sim C23A-F14B
\\sim C23A-F15B \\sim C23A-
 F13B
 with sigma of 0.005
3. Uiso/Uaniso restraints and constraints
F14A \\sim F14B \\sim F15A \\sim F15B \\sim F13A \\sim F13B: within 1.7A with
sigma of 0.005 and sigma for terminal atoms of 0.005
C36' \\sim C36 \\sim C35 \\sim C35' \\sim C34 \\sim C34': within 1.7A with
sigma of 0.005 and sigma for terminal atoms of 0.005
4. Others
 Sof(H2BC)=Sof(H2BD)=Sof(C3')=Sof(H3'A)=Sof(H3'B)=Sof(H4BC)=Sof(H4BD)=1-FVAR(1)
 Sof(H2AA)=Sof(H2AB)=Sof(C3)=Sof(H3A)=Sof(H3B)=Sof(H4AA)=Sof(H4AB)=FVAR(1)
 Sof(H29C)=Sof(H29D)=Sof(C30')=Sof(H30')=Sof(C31')=Sof(H31')=1-FVAR(2)
 Sof(H29A)=Sof(H29B)=Sof(C31)=Sof(H31)=Sof(C30)=Sof(H30)=FVAR(2)
 Sof(F14B)=Sof(F15B)=Sof(F13B)=1-FVAR(3)
 Sof(F13A)=Sof(F14A)=Sof(F15A)=FVAR(3)
 Sof(C32')=Sof(C33')=Sof(H33')=Sof(C34')=Sof(H34')=Sof(C35')=Sof(H35')=
 Sof(C36')=Sof(H36')=Sof(C37')=Sof(H37')=1-FVAR(4)
 Sof(C32)=Sof(C33)=Sof(H33)=Sof(C34)=Sof(H34)=Sof(C35)=Sof(H35)=Sof(C36)=
 Sof(H36)=Sof(C37)=Sof(H37)=FVAR(4)
5.a Ternary CH refined with riding coordinates:
 C11(H11), C14(H14), C23(H23), C26(H26), C31(H31), C30(H30), C30'(H30'),
 C31'(H31')
5.b Secondary CH2 refined with riding coordinates:
 C2(H2BC,H2BD), C3(H3A,H3B), C3'(H3'A,H3'B), C4(H4BC,H4BD), C29(H29A,H29B),
 C29(H29C,H29D)
5.c Aromatic/amide H refined with riding coordinates:
 C7(H7), C8(H8), C9(H9), C19(H19), C20(H20), C21(H21), C33(H33), C34(H34),
 C35(H35), C36(H36), C37(H37), C2A(H2A), C4A(H4A), C6A(H6A), C10A(H10A),
 C12A(H12D), C14A(H14A), C18A(H18A), C20A(H20A), C22A(H22A), C26A(H26A),
 C28A(H28D), C30A(H30A), C33'(H33'), C34'(H34'), C35'(H35'), C36'(H36'),
 C37'(H37')
5.d Fitted hexagon refined as free rotating group:
 C32(C33,C34,C35,C36,C37)
5.e Idealised Me refined as rotating group:
 C12(H12A,H12B,H12C), C13(H13A,H13B,H13C), C15(H15A,H15B,H15C), C16(H16A,H16B,
 H16C), C24(H24A,H24B,H24C), C25(H25A,H25B,H25C), C27(H27A,H27B,H27C), C28(H28A,
 H28B,H28C)
;
_olex2_submission_special_instructions 'No special instructions were received'

loop_
_space_group_symop_operation_xyz
'x, y, z'
'-x, -y, -z'

loop_
_atom_site_label
_atom_site_type_symbol
_atom_site_fract_x
_atom_site_fract_y
_atom_site_fract_z
_atom_site_U_iso_or_equiv
_atom_site_adp_type
_atom_site_occupancy
_atom_site_site_symmetry_order
_atom_site_calc_flag
_atom_site_refinement_flags_posn
_atom_site_refinement_flags_adp
_atom_site_refinement_flags_occupancy
_atom_site_disorder_assembly
_atom_site_disorder_group
Pd1 Pd 0.21036(2) 0.10844(2) 0.35408(2) 0.03542(9) Uani 1 1 d . . . . .
N1 N 0.3591(2) 0.08332(18) 0.21894(11) 0.0225(5) Uani 1 1 d . . . . .
N2 N 0.32969(19) 0.23142(18) 0.27824(11) 0.0208(5) Uani 1 1 d . . . . .
C1 C 0.3120(2) 0.1348(2) 0.27141(13) 0.0219(6) Uani 1 1 d . . . . .
C2 C 0.4002(3) 0.2892(2) 0.23213(15) 0.0267(7) Uani 1 1 d . . . . .
H2BC H 0.354733 0.345953 0.208805 0.032 Uiso 0.322(11) 1 calc R . P A 2
H2BD H 0.443892 0.323052 0.254043 0.032 Uiso 0.322(11) 1 calc R . P A 2
H2AA H 0.480(4) 0.276(4) 0.245(2) 0.032 Uiso 0.678(11) 1 d R . P A 1
H2AB H 0.371(4) 0.362(4) 0.235(2) 0.032 Uiso 0.678(11) 1 d R . P A 1
C3 C 0.4107(5) 0.2468(4) 0.1675(2) 0.0255(15) Uani 0.678(11) 1 d . . P A 1
H3A H 0.342116 0.277363 0.151492 0.031 Uiso 0.678(11) 1 calc R . P A 1
H3B H 0.471265 0.271477 0.138244 0.031 Uiso 0.678(11) 1 calc R . P A 1
C3' C 0.4731(10) 0.2100(9) 0.1883(5) 0.030(3) Uani 0.322(11) 1 d . . P A 2
H3'A H 0.502876 0.250126 0.150282 0.036 Uiso 0.322(11) 1 calc R . P A 2
H3'B H 0.535918 0.174342 0.208586 0.036 Uiso 0.322(11) 1 calc R . P A 2
C4 C 0.4324(3) 0.1286(3) 0.16753(16) 0.0346(8) Uani 1 1 d . . . . .
H4BC H 0.494812 0.070607 0.150048 0.042 Uiso 0.322(11) 1 calc R . P A 2
H4BD H 0.391733 0.158407 0.133250 0.042 Uiso 0.322(11) 1 calc R . P A 2
H4AA H 0.439(4) 0.093(4) 0.129(3) 0.042 Uiso 0.678(11) 1 d R . P A 1
H4AB H 0.522(4) 0.101(4) 0.179(2) 0.042 Uiso 0.678(11) 1 d R . P A 1
C5 C 0.2678(2) 0.2753(2) 0.33852(13) 0.0214(6) Uani 1 1 d . . . . .
C6 C 0.1634(3) 0.3434(3) 0.34023(15) 0.0305(7) Uani 1 1 d . . . . .
C7 C 0.1074(3) 0.3834(3) 0.39850(16) 0.0363(8) Uani 1 1 d . . . . .
H7 H 0.036692 0.429646 0.401240 0.044 Uiso 1 1 calc R . . . .
C8 C 0.1517(3) 0.3579(3) 0.45207(15) 0.0327(8) Uani 1 1 d . . . . .
H8 H 0.111532 0.386572 0.491138 0.039 Uiso 1 1 calc R . . . .
C9 C 0.2534(3) 0.2912(3) 0.44967(15) 0.0317(7) Uani 1 1 d . . . . .
H9 H 0.282244 0.273775 0.487369 0.038 Uiso 1 1 calc R . . . .
C10 C 0.3156(3) 0.2483(2) 0.39299(14) 0.0254(6) Uani 1 1 d . . . . .
C11 C 0.1125(3) 0.3713(3) 0.28165(17) 0.0430(9) Uani 1 1 d . . . . .
H11 H 0.169150 0.341842 0.244499 0.052 Uiso 1 1 calc R . . . .
C12 C 0.0144(4) 0.3202(4) 0.2858(2) 0.0615(12) Uani 1 1 d . . . . .
H12A H 0.038791 0.241952 0.288747 0.092 Uiso 1 1 calc GR . . . .
H12B H -0.018037 0.341153 0.247984 0.092 Uiso 1 1 calc GR . . . .
H12C H -0.040593 0.344618 0.323364 0.092 Uiso 1 1 calc GR . . . .
C13 C 0.0783(4) 0.4934(3) 0.2705(2) 0.0563(11) Uani 1 1 d . . . . .
H13A H 0.142591 0.524705 0.266135 0.084 Uiso 1 1 calc GR . . . .
H13B H 0.022824 0.524162 0.306467 0.084 Uiso 1 1 calc GR . . . .
H13C H 0.047598 0.509177 0.231852 0.084 Uiso 1 1 calc GR . . . .
C14 C 0.4333(3) 0.1847(3) 0.39069(16) 0.0321(7) Uani 1 1 d . . . . .
H14 H 0.459999 0.151447 0.348596 0.039 Uiso 1 1 calc R . . . .
C15 C 0.4412(4) 0.0950(3) 0.4417(2) 0.0580(12) Uani 1 1 d . . . . .
H15A H 0.394181 0.046943 0.436967 0.087 Uiso 1 1 calc GR . . . .
H15B H 0.417143 0.125961 0.483489 0.087 Uiso 1 1 calc GR . . . .
H15C H 0.517441 0.054373 0.437547 0.087 Uiso 1 1 calc GR . . . .
C16 C 0.5070(3) 0.2599(3) 0.39688(19) 0.0427(9) Uani 1 1 d . . . . .
H16A H 0.504066 0.314854 0.362549 0.064 Uiso 1 1 calc GR . . . .
H16B H 0.582686 0.218781 0.394474 0.064 Uiso 1 1 calc GR . . . .
H16C H 0.481417 0.294368 0.437582 0.064 Uiso 1 1 calc GR . . . .
C17 C 0.3455(2) -0.0240(2) 0.21335(14) 0.0246(6) Uani 1 1 d . . . . .
C18 C 0.4173(3) -0.1097(2) 0.23714(15) 0.0307(7) Uani 1 1 d . . . . .
C19 C 0.4011(3) -0.2127(3) 0.23202(17) 0.0405(9) Uani 1 1 d . . . . .
H19 H 0.448657 -0.273205 0.247559 0.049 Uiso 1 1 calc R . . . .
C20 C 0.3169(3) -0.2272(3) 0.20461(16) 0.0398(9) Uani 1 1 d . . . . .
H20 H 0.306356 -0.297480 0.202208 0.048 Uiso 1 1 calc R . . . .
C21 C 0.2483(3) -0.1412(3) 0.18088(16) 0.0371(8) Uani 1 1 d . . . . .
H21 H 0.191225 -0.152913 0.162002 0.044 Uiso 1 1 calc R . . . .
C22 C 0.2610(3) -0.0366(3) 0.18397(15) 0.0301(7) Uani 1 1 d . . . . .
C23 C 0.5108(3) -0.0954(3) 0.26725(18) 0.0385(8) Uani 1 1 d . . . . .
H23 H 0.506347 -0.016837 0.268487 0.046 Uiso 1 1 calc R . . . .
C24 C 0.5006(5) -0.1419(4) 0.3351(3) 0.092(2) Uani 1 1 d . . . . .
H24A H 0.555991 -0.123466 0.355002 0.138 Uiso 1 1 calc GR . . . .
H24B H 0.511920 -0.220005 0.334837 0.138 Uiso 1 1 calc GR . . . .
H24C H 0.427193 -0.111877 0.358940 0.138 Uiso 1 1 calc GR . . . .
C25 C 0.6214(4) -0.1455(5) 0.2284(3) 0.095(2) Uani 1 1 d . . . . .
H25A H 0.628838 -0.111363 0.185934 0.143 Uiso 1 1 calc GR . . . .
H25B H 0.626796 -0.222400 0.225320 0.143 Uiso 1 1 calc GR . . . .
H25C H 0.679994 -0.135261 0.248746 0.143 Uiso 1 1 calc GR . . . .
C26 C 0.1874(3) 0.0562(3) 0.15454(17) 0.0398(9) Uani 1 1 d . . . . .
H26 H 0.211043 0.123307 0.159883 0.048 Uiso 1 1 calc R . . . .
C27 C 0.1995(4) 0.0419(3) 0.08405(18) 0.0511(10) Uani 1 1 d . . . . .
H27A H 0.277308 0.029434 0.064163 0.077 Uiso 1 1 calc GR . . . .
H27B H 0.158849 0.106753 0.064880 0.077 Uiso 1 1 calc GR . . . .
H27C H 0.170157 -0.019612 0.077764 0.077 Uiso 1 1 calc GR . . . .
C28 C 0.0673(3) 0.0692(4) 0.1870(2) 0.0707(14) Uani 1 1 d . . . . .
H28A H 0.061425 0.071695 0.232716 0.106 Uiso 1 1 calc GR . . . .
H28B H 0.039651 0.008291 0.177712 0.106 Uiso 1 1 calc GR . . . .
H28C H 0.023848 0.135855 0.171291 0.106 Uiso 1 1 calc GR . . . .
C29 C 0.1646(4) -0.0373(4) 0.3505(2) 0.0605(13) Uani 1 1 d . . . . .
H29A H 0.104102 -0.035039 0.327709 0.073 Uiso 0.581(14) 1 calc R . P B 1
H29B H 0.225413 -0.101170 0.341384 0.073 Uiso 0.581(14) 1 calc R . P B 1
H29C H 0.127235 -0.043817 0.315548 0.25(11) Uiso 0.419(14) 1 calc R . P B 2
H29D H 0.218144 -0.103430 0.359579 0.13(6) Uiso 0.419(14) 1 calc R . P B 2
C31 C 0.0679(7) 0.0896(6) 0.4338(3) 0.039(2) Uani 0.581(14) 1 d . . P B 1
H31 H -0.002902 0.104991 0.418077 0.047 Uiso 0.581(14) 1 calc R . P B 1
C30 C 0.1336(14) -0.0080(11) 0.4135(7) 0.038(3) Uani 0.581(14) 1 d . . P B 1
H30 H 0.176402 -0.052360 0.444142 0.046 Uiso 0.581(14) 1 calc R . P B 1
C30' C 0.1033(19) 0.0161(17) 0.4000(10) 0.041(4) Uani 0.419(14) 1 d . . P B 2
H30' H 0.024520 0.045180 0.396966 0.050 Uiso 0.419(14) 1 calc R . P B 2
C31' C 0.1349(10) 0.0476(8) 0.4509(5) 0.036(3) Uani 0.419(14) 1 d . . P B 2
H31' H 0.187594 -0.011159 0.469368 0.043 Uiso 0.419(14) 1 calc R . P B 2
C32 C 0.0537(8) 0.1388(7) 0.4959(3) 0.039(6) Uani 0.520(7) 1 d . . P B 1
C33 C -0.0353(6) 0.2226(7) 0.5151(3) 0.043(3) Uani 0.520(7) 1 d G . P B 1
H33 H -0.086819 0.249797 0.488327 0.052 Uiso 0.520(7) 1 calc R . P B 1
C34 C -0.0489(5) 0.2665(5) 0.5735(3) 0.0501(16) Uani 0.520(7) 1 d G U P B 1
H34 H -0.109702 0.323803 0.586634 0.060 Uiso 0.520(7) 1 calc R . P B 1
C35 C 0.0265(6) 0.2267(6) 0.6127(3) 0.0502(15) Uani 0.520(7) 1 d G U P B 1
H35 H 0.017205 0.256783 0.652638 0.060 Uiso 0.520(7) 1 calc R . P B 1
C36 C 0.1155(5) 0.1430(5) 0.5935(3) 0.0518(17) Uani 0.520(7) 1 d G U P B 1
H36 H 0.166995 0.115756 0.620335 0.062 Uiso 0.520(7) 1 calc R . P B 1
C37 C 0.1291(6) 0.0990(5) 0.5351(4) 0.042(3) Uani 0.520(7) 1 d G . P B 1
H37 H 0.189880 0.041749 0.522028 0.050 Uiso 0.520(7) 1 calc R . P B 1
B1A B 0.7047(3) 0.4716(3) 0.18083(16) 0.0214(7) Uani 1 1 d . . . . .
C1A C 0.8263(2) 0.5000(2) 0.15809(14) 0.0227(6) Uani 1 1 d . . . . .
C2A C 0.8456(2) 0.5990(2) 0.16953(15) 0.0257(7) Uani 1 1 d . . . . .
H2A H 0.790799 0.645774 0.197143 0.031 Uiso 1 1 calc R . . . .
C3A C 0.9419(3) 0.6317(3) 0.14211(16) 0.0302(7) Uani 1 1 d . . . . .
C4A C 1.0261(3) 0.5638(3) 0.10375(16) 0.0303(7) Uani 1 1 d . . . . .
H4A H 1.091729 0.585710 0.084637 0.036 Uiso 1 1 calc R . . . .
C5A C 1.0118(2) 0.4634(3) 0.09414(14) 0.0262(7) Uani 1 1 d . . . . .
C6A C 0.9143(2) 0.4328(2) 0.12056(14) 0.0240(6) Uani 1 1 d . . . . .
H6A H 0.906974 0.363323 0.112820 0.029 Uiso 1 1 calc R . . . .
C7A C 0.9543(3) 0.7405(3) 0.1549(2) 0.0433(9) Uani 1 1 d . . . . .
C8A C 1.1042(3) 0.3848(3) 0.05693(17) 0.0356(8) Uani 1 1 d . . . . .
C9A C 0.6233(2) 0.5392(2) 0.13418(13) 0.0201(6) Uani 1 1 d . . . . .
C10A C 0.6355(2) 0.6393(2) 0.10527(13) 0.0212(6) Uani 1 1 d . . . . .
H10A H 0.697476 0.665301 0.109332 0.025 Uiso 1 1 calc R . . . .
C11A C 0.5608(2) 0.7011(2) 0.07124(14) 0.0241(6) Uani 1 1 d . . . . .
C12A C 0.4689(2) 0.6672(2) 0.06337(14) 0.0270(7) Uani 1 1 d . . . . .
H12D H 0.417066 0.710435 0.040582 0.032 Uiso 1 1 calc R . . . .
C13A C 0.4556(2) 0.5680(2) 0.08996(14) 0.0247(6) Uani 1 1 d . . . . .
C14A C 0.5309(2) 0.5059(2) 0.12427(13) 0.0231(6) Uani 1 1 d . . . . .
H14A H 0.519204 0.438208 0.141706 0.028 Uiso 1 1 calc R . . . .
C15A C 0.5771(3) 0.8080(3) 0.04252(16) 0.0322(7) Uani 1 1 d . . . . .
C16A C 0.3580(3) 0.5267(3) 0.08324(15) 0.0326(7) Uani 1 1 d . . . . .
C17A C 0.7189(2) 0.3408(2) 0.17820(14) 0.0224(6) Uani 1 1 d . . . . .
C18A C 0.7268(3) 0.2909(2) 0.12152(15) 0.0278(7) Uani 1 1 d . . . . .
H18A H 0.715548 0.334881 0.084808 0.033 Uiso 1 1 calc R . . . .
C19A C 0.7507(3) 0.1792(3) 0.11663(15) 0.0318(7) Uani 1 1 d D . . . .
C20A C 0.7668(3) 0.1130(3) 0.17025(16) 0.0328(7) Uani 1 1 d . . . . .
H20A H 0.782174 0.037201 0.167892 0.039 Uiso 1 1 calc R . . . .
C21A C 0.7599(3) 0.1596(2) 0.22698(15) 0.0274(7) Uani 1 1 d . . . . .
C22A C 0.7359(2) 0.2708(2) 0.23085(15) 0.0247(6) Uani 1 1 d . . . . .
H22A H 0.730733 0.300436 0.270401 0.030 Uiso 1 1 calc R . . . .
C23A C 0.7554(3) 0.1330(2) 0.05905(13) 0.0474(10) Uani 1 1 d D . . . .
C24A C 0.7751(3) 0.0892(3) 0.28441(17) 0.0389(8) Uani 1 1 d . . . . .
C25A C 0.6499(2) 0.5052(2) 0.25413(13) 0.0211(6) Uani 1 1 d . . . . .
C26A C 0.5362(2) 0.5241(2) 0.27604(14) 0.0226(6) Uani 1 1 d . . . . .
H26A H 0.490401 0.521643 0.246852 0.027 Uiso 1 1 calc R . . . .
C27A C 0.4873(3) 0.5461(2) 0.33828(15) 0.0273(7) Uani 1 1 d . . . . .
C28A C 0.5517(3) 0.5484(3) 0.38270(15) 0.0332(8) Uani 1 1 d . . . . .
H28D H 0.519237 0.562313 0.425578 0.040 Uiso 1 1 calc R . . . .
C29A C 0.6639(3) 0.5298(3) 0.36290(15) 0.0339(8) Uani 1 1 d . . . . .
C30A C 0.7117(3) 0.5089(2) 0.29961(15) 0.0290(7) Uani 1 1 d . . . . .
H30A H 0.789257 0.496839 0.287355 0.035 Uiso 1 1 calc R . . . .
C31A C 0.3652(3) 0.5700(3) 0.35884(16) 0.0378(8) Uani 1 1 d . . . . .
C32A C 0.7367(4) 0.5289(5) 0.4093(2) 0.0658(13) Uani 1 1 d . . . . .
F1A F 0.9460(3) 0.7538(2) 0.21521(15) 0.1094(13) Uani 1 1 d . . . . .
F2A F 1.0464(2) 0.7633(2) 0.12543(19) 0.1120(14) Uani 1 1 d . . . . .
F3A F 0.8765(2) 0.81868(18) 0.13862(16) 0.0828(9) Uani 1 1 d . . . . .
F4A F 1.16920(16) 0.32450(17) 0.09434(11) 0.0510(6) Uani 1 1 d . . . . .
F5A F 1.16931(17) 0.43239(18) 0.01310(10) 0.0533(6) Uani 1 1 d . . . . .
F6A F 1.06918(16) 0.31592(18) 0.02695(10) 0.0501(6) Uani 1 1 d . . . . .
F7A F 0.6699(2) 0.83041(19) 0.04949(14) 0.0762(9) Uani 1 1 d . . . . .
F8A F 0.5799(3) 0.81509(19) -0.01915(11) 0.0746(8) Uani 1 1 d . . . . .
F9A F 0.4989(2) 0.88851(17) 0.06620(14) 0.0799(9) Uani 1 1 d . . . . .
F10A F 0.2999(2) 0.5867(2) 0.04321(13) 0.0797(9) Uani 1 1 d . . . . .
F11A F 0.38484(17) 0.4277(2) 0.06383(12) 0.0619(7) Uani 1 1 d . . . . .
F12A F 0.28768(15) 0.52391(17) 0.13811(10) 0.0440(5) Uani 1 1 d . . . . .
F13A F 0.8046(5) 0.1820(5) 0.0069(2) 0.0687(17) Uani 0.722(8) 1 d D U P C 1
F14A F 0.6532(3) 0.1404(5) 0.04485(18) 0.0684(13) Uani 0.722(8) 1 d D U P C 1
F15A F 0.8016(5) 0.0274(2) 0.0543(2) 0.0781(15) Uani 0.722(8) 1 d D U P C 1
F16A F 0.68112(19) 0.06312(17) 0.31545(10) 0.0534(6) Uani 1 1 d . . . . .
F17A F 0.84551(19) -0.00554(17) 0.27095(10) 0.0569(6) Uani 1 1 d . . . . .
F18A F 0.8118(2) 0.13324(17) 0.32727(11) 0.0603(7) Uani 1 1 d . . . . .
F19A F 0.31318(18) 0.5503(3) 0.31550(12) 0.0804(9) Uani 1 1 d . . . . .
F20A F 0.3327(2) 0.5139(2) 0.41064(12) 0.0728(8) Uani 1 1 d . . . . .
F21A F 0.32382(18) 0.67238(18) 0.37226(14) 0.0685(8) Uani 1 1 d . . . . .
F22A F 0.7981(3) 0.4310(4) 0.41850(17) 0.1353(17) Uani 1 1 d . . . . .
F23A F 0.6813(2) 0.5549(3) 0.46631(11) 0.0884(10) Uani 1 1 d . . . . .
F24A F 0.8061(3) 0.5900(4) 0.39200(15) 0.1297(16) Uani 1 1 d . . . . .
F14B F 0.6779(8) 0.0780(10) 0.0559(5) 0.0753(19) Uani 0.278(8) 1 d D U P C 2
F15B F 0.8518(7) 0.0582(9) 0.0438(6) 0.079(3) Uani 0.278(8) 1 d D U P C 2
F13B F 0.7577(12) 0.1984(11) 0.0060(5) 0.062(3) Uani 0.278(8) 1 d D U P C 2
C32' C 0.0674(13) 0.1224(13) 0.4979(6) 0.032(4) Uani 0.480(7) 1 d . . P B 2
C33' C -0.0270(10) 0.1979(10) 0.4898(5) 0.044(3) Uani 0.480(7) 1 d . . P B 2
H33' H -0.053732 0.201478 0.451577 0.052 Uiso 0.480(7) 1 calc R . P B 2
C34' C -0.0824(8) 0.2681(8) 0.5368(5) 0.051(2) Uani 0.480(7) 1 d . U P B 2
H34' H -0.146802 0.318999 0.530278 0.062 Uiso 0.480(7) 1 calc R . P B 2
C35' C -0.0466(9) 0.2659(9) 0.5930(5) 0.0495(16) Uani 0.480(7) 1 d . U P B 2
H35' H -0.086440 0.314136 0.624956 0.059 Uiso 0.480(7) 1 calc R . P B 2
C36' C 0.0485(9) 0.1925(9) 0.6026(5) 0.0489(15) Uani 0.480(7) 1 d . U P B 2
H36' H 0.074505 0.190754 0.640945 0.059 Uiso 0.480(7) 1 calc R . P B 2
C37' C 0.1046(11) 0.1221(11) 0.5561(5) 0.047(3) Uani 0.480(7) 1 d . . P B 2
H37' H 0.169503 0.072233 0.562810 0.056 Uiso 0.480(7) 1 calc R . P B 2

loop_
_atom_site_aniso_label
_atom_site_aniso_U_11
_atom_site_aniso_U_22
_atom_site_aniso_U_33
_atom_site_aniso_U_23
_atom_site_aniso_U_13
_atom_site_aniso_U_12
Pd1 0.04901(18) 0.03084(15) 0.02748(13) -0.00574(10) 0.01002(11) -0.02412(12)
N1 0.0254(13) 0.0190(12) 0.0234(12) -0.0024(10) -0.0001(11) -0.0085(10)
N2 0.0225(13) 0.0179(12) 0.0219(12) -0.0017(9) -0.0009(10) -0.0071(10)
C1 0.0226(15) 0.0214(15) 0.0228(14) 0.0008(11) -0.0036(12) -0.0082(12)
C2 0.0333(18) 0.0180(15) 0.0295(16) -0.0020(12) 0.0003(14) -0.0120(13)
C3 0.032(3) 0.022(3) 0.021(2) 0.0004(18) 0.002(2) -0.011(2)
C3' 0.027(7) 0.029(6) 0.032(6) 0.002(4) 0.000(5) -0.009(5)
C4 0.045(2) 0.0279(18) 0.0279(17) -0.0054(13) 0.0129(16) -0.0173(15)
C5 0.0278(16) 0.0188(14) 0.0185(14) -0.0016(11) -0.0018(12) -0.0088(12)
C6 0.0286(17) 0.0332(18) 0.0302(17) -0.0070(14) -0.0069(14) -0.0046(14)
C7 0.0275(18) 0.042(2) 0.0376(19) -0.0151(16) -0.0020(15) -0.0033(15)
C8 0.0355(19) 0.042(2) 0.0224(16) -0.0111(14) 0.0062(14) -0.0189(16)
C9 0.041(2) 0.0371(19) 0.0218(15) -0.0004(13) -0.0050(14) -0.0193(16)
C10 0.0332(17) 0.0206(15) 0.0250(15) 0.0010(12) -0.0067(13) -0.0107(13)
C11 0.0316(19) 0.055(2) 0.036(2) -0.0115(17) -0.0126(16) 0.0115(17)
C12 0.062(3) 0.060(3) 0.072(3) -0.015(2) -0.041(3) -0.004(2)
C13 0.059(3) 0.060(3) 0.050(2) 0.006(2) -0.027(2) -0.003(2)
C14 0.0390(19) 0.0283(17) 0.0323(18) 0.0040(13) -0.0148(15) -0.0089(14)
C15 0.060(3) 0.045(2) 0.068(3) 0.026(2) -0.022(2) -0.010(2)
C16 0.036(2) 0.038(2) 0.056(2) -0.0082(17) -0.0121(18) -0.0054(16)
C17 0.0293(16) 0.0184(15) 0.0261(15) -0.0052(11) 0.0027(13) -0.0108(12)
C18 0.0378(19) 0.0208(16) 0.0313(17) -0.0044(13) 0.0005(15) -0.0070(14)
C19 0.059(2) 0.0222(17) 0.040(2) 0.0005(14) -0.0075(18) -0.0106(16)
C20 0.057(2) 0.0246(18) 0.040(2) -0.0069(15) 0.0014(18) -0.0222(17)
C21 0.044(2) 0.0339(19) 0.0385(19) -0.0130(15) 0.0007(16) -0.0219(16)
C22 0.0343(18) 0.0282(17) 0.0277(16) -0.0099(13) 0.0026(14) -0.0106(14)
C23 0.044(2) 0.0195(16) 0.052(2) -0.0050(15) -0.0128(18) -0.0033(15)
C24 0.141(5) 0.080(4) 0.089(4) 0.039(3) -0.078(4) -0.060(4)
C25 0.040(3) 0.104(4) 0.145(5) -0.084(4) -0.021(3) 0.008(3)
C26 0.044(2) 0.0298(19) 0.050(2) -0.0129(16) -0.0178(18) -0.0063(16)
C27 0.070(3) 0.040(2) 0.045(2) -0.0041(17) -0.019(2) -0.008(2)
C28 0.045(3) 0.088(4) 0.074(3) -0.029(3) -0.011(2) 0.005(2)
C29 0.087(3) 0.054(3) 0.048(2) -0.008(2) 0.017(2) -0.056(3)
C31 0.035(5) 0.047(5) 0.038(4) 0.000(3) 0.003(3) -0.022(4)
C30 0.066(9) 0.024(6) 0.028(6) 0.008(4) 0.002(4) -0.026(5)
C30' 0.059(11) 0.033(10) 0.027(9) 0.011(6) 0.012(7) -0.021(8)
C31' 0.039(7) 0.028(5) 0.039(5) 0.007(4) 0.002(4) -0.015(4)
C32 0.049(11) 0.030(7) 0.030(7) -0.001(5) 0.022(6) -0.018(7)
C33 0.038(5) 0.046(6) 0.039(6) -0.014(4) 0.018(5) -0.016(4)
C34 0.054(3) 0.059(3) 0.035(3) -0.013(3) 0.017(3) -0.024(2)
C35 0.057(3) 0.057(3) 0.034(3) -0.011(3) 0.016(3) -0.026(3)
C36 0.060(4) 0.057(4) 0.035(3) -0.006(3) 0.013(3) -0.025(3)
C37 0.050(7) 0.044(6) 0.032(6) 0.013(4) 0.003(5) -0.026(5)
B1A 0.0214(17) 0.0222(17) 0.0220(16) -0.0028(13) -0.0056(14) -0.0060(13)
C1A 0.0200(15) 0.0223(15) 0.0271(15) -0.0016(12) -0.0072(12) -0.0045(12)
C2A 0.0193(15) 0.0251(16) 0.0338(17) -0.0061(13) -0.0090(13) -0.0020(12)
C3A 0.0234(16) 0.0288(17) 0.0423(19) -0.0016(14) -0.0112(15) -0.0091(13)
C4A 0.0181(15) 0.0319(18) 0.0414(19) 0.0029(14) -0.0066(14) -0.0076(13)
C5A 0.0191(15) 0.0331(17) 0.0257(15) -0.0029(13) -0.0050(13) -0.0030(13)
C6A 0.0219(15) 0.0229(15) 0.0268(15) -0.0024(12) -0.0046(13) -0.0038(12)
C7A 0.031(2) 0.036(2) 0.069(3) -0.0080(19) -0.0097(19) -0.0165(16)
C8A 0.0232(17) 0.046(2) 0.0376(19) -0.0060(16) -0.0037(15) -0.0068(15)
C9A 0.0198(14) 0.0226(15) 0.0168(13) -0.0027(11) -0.0002(11) -0.0048(11)
C10A 0.0195(14) 0.0231(15) 0.0208(14) -0.0026(11) 0.0012(12) -0.0081(12)
C11A 0.0240(15) 0.0245(16) 0.0215(14) 0.0015(12) 0.0012(12) -0.0066(12)
C12A 0.0235(16) 0.0322(17) 0.0232(15) 0.0034(13) -0.0036(13) -0.0042(13)
C13A 0.0199(15) 0.0344(17) 0.0215(15) 0.0026(12) -0.0047(12) -0.0099(13)
C14A 0.0251(16) 0.0258(15) 0.0202(14) 0.0007(11) -0.0030(12) -0.0112(12)
C15A 0.0356(19) 0.0274(17) 0.0327(18) 0.0084(14) -0.0071(15) -0.0076(15)
C16A 0.0291(18) 0.044(2) 0.0286(17) 0.0036(15) -0.0107(15) -0.0136(15)
C17A 0.0203(15) 0.0217(15) 0.0255(15) -0.0021(12) -0.0031(12) -0.0056(12)
C18A 0.0330(18) 0.0263(16) 0.0258(16) 0.0004(12) -0.0103(14) -0.0063(13)
C19A 0.0373(19) 0.0262(17) 0.0341(18) -0.0078(14) -0.0098(15) -0.0063(14)
C20A 0.040(2) 0.0211(16) 0.0390(19) -0.0045(14) -0.0113(16) -0.0057(14)
C21A 0.0279(17) 0.0237(16) 0.0295(16) 0.0001(12) -0.0050(14) -0.0047(13)
C22A 0.0238(16) 0.0221(15) 0.0289(16) -0.0054(12) -0.0042(13) -0.0058(12)
C23A 0.073(3) 0.0268(19) 0.046(2) -0.0069(16) -0.021(2) -0.0084(19)
C24A 0.049(2) 0.0262(18) 0.038(2) 0.0024(15) -0.0090(18) -0.0027(16)
C25A 0.0252(15) 0.0165(14) 0.0225(14) -0.0013(11) -0.0070(12) -0.0040(12)
C26A 0.0259(16) 0.0183(14) 0.0259(15) 0.0022(11) -0.0056(13) -0.0095(12)
C27A 0.0336(17) 0.0191(15) 0.0286(16) -0.0004(12) -0.0005(14) -0.0093(13)
C28A 0.043(2) 0.0314(18) 0.0246(16) -0.0057(13) -0.0022(15) -0.0087(15)
C29A 0.037(2) 0.042(2) 0.0245(16) -0.0103(14) -0.0102(15) -0.0067(16)
C30A 0.0276(17) 0.0318(18) 0.0282(16) -0.0071(13) -0.0077(14) -0.0034(14)
C31A 0.038(2) 0.041(2) 0.0327(18) -0.0034(15) 0.0079(16) -0.0174(16)
C32A 0.067(3) 0.100(4) 0.036(2) -0.021(2) -0.016(2) -0.016(3)
F1A 0.215(4) 0.0544(18) 0.088(2) -0.0131(15) -0.060(2) -0.059(2)
F2A 0.0529(17) 0.073(2) 0.211(4) -0.064(2) 0.034(2) -0.0454(15)
F3A 0.0703(18) 0.0280(13) 0.161(3) 0.0037(15) -0.0470(19) -0.0140(12)
F4A 0.0323(11) 0.0556(14) 0.0573(14) -0.0078(11) -0.0131(11) 0.0118(10)
F5A 0.0364(12) 0.0630(15) 0.0530(14) -0.0087(11) 0.0139(11) -0.0131(11)
F6A 0.0338(12) 0.0580(14) 0.0576(14) -0.0286(11) -0.0009(10) -0.0059(10)
F7A 0.0721(17) 0.0581(16) 0.118(2) 0.0518(15) -0.0505(17) -0.0455(14)
F8A 0.142(3) 0.0583(16) 0.0367(13) 0.0212(11) -0.0215(15) -0.0527(16)
F9A 0.088(2) 0.0248(12) 0.097(2) 0.0075(12) 0.0302(16) 0.0008(12)
F10A 0.0604(16) 0.113(2) 0.092(2) 0.0625(17) -0.0583(16) -0.0573(16)
F11A 0.0382(12) 0.0732(17) 0.0845(18) -0.0449(14) -0.0044(12) -0.0236(12)
F12A 0.0282(10) 0.0627(14) 0.0443(12) -0.0074(10) 0.0046(9) -0.0245(10)
F13A 0.112(5) 0.060(3) 0.0357(17) -0.0208(16) 0.003(2) -0.029(3)
F14A 0.092(3) 0.067(3) 0.059(2) -0.022(2) -0.0400(19) -0.014(2)
F15A 0.149(4) 0.0264(18) 0.063(2) -0.0226(17) -0.052(3) 0.008(2)
F16A 0.0592(15) 0.0455(13) 0.0475(13) 0.0121(10) 0.0022(11) -0.0116(11)
F17A 0.0678(16) 0.0340(12) 0.0509(13) 0.0097(10) -0.0048(12) 0.0147(11)
F18A 0.0975(19) 0.0442(13) 0.0509(14) 0.0118(11) -0.0435(14) -0.0182(13)
F19A 0.0301(12) 0.154(3) 0.0634(17) -0.0370(17) 0.0067(12) -0.0338(15)
F20A 0.0520(15) 0.0781(18) 0.0702(17) 0.0291(14) 0.0215(13) -0.0183(13)
F21A 0.0366(13) 0.0417(14) 0.112(2) -0.0125(14) 0.0163(13) -0.0013(10)
F22A 0.138(3) 0.160(4) 0.106(3) -0.037(3) -0.094(3) 0.044(3)
F23A 0.081(2) 0.157(3) 0.0370(14) -0.0365(16) -0.0128(14) -0.0333(19)
F24A 0.132(3) 0.248(5) 0.065(2) 0.008(2) -0.046(2) -0.136(3)
F14B 0.122(4) 0.048(4) 0.068(3) -0.026(3) -0.034(3) -0.019(3)
F15B 0.141(6) 0.037(4) 0.060(4) -0.032(4) -0.052(5) 0.019(4)
F13B 0.102(7) 0.051(4) 0.031(3) -0.013(3) -0.011(4) -0.011(5)
C32' 0.028(7) 0.024(5) 0.041(9) 0.002(5) 0.005(6) -0.010(4)
C33' 0.038(6) 0.049(7) 0.039(6) -0.007(5) 0.014(5) -0.017(5)
C34' 0.054(4) 0.058(4) 0.036(4) -0.006(3) 0.019(3) -0.020(3)
C35' 0.055(3) 0.057(3) 0.033(3) -0.013(3) 0.017(3) -0.024(2)
C36' 0.055(3) 0.057(3) 0.033(3) -0.009(3) 0.014(3) -0.027(3)
C37' 0.045(6) 0.055(6) 0.038(8) 0.000(5) 0.008(5) -0.021(5)

loop_
_atom_type_symbol
_atom_type_description
_atom_type_scat_dispersion_real
_atom_type_scat_dispersion_imag
_atom_type_scat_source
C C 0.0033 0.0016 'International Tables Vol C Tables 4.2.6.8 and 6.1.1.4'
H H 0.0000 0.0000 'International Tables Vol C Tables 4.2.6.8 and 6.1.1.4'
B B 0.0013 0.0007 'International Tables Vol C Tables 4.2.6.8 and 6.1.1.4'
F F 0.0171 0.0103 'International Tables Vol C Tables 4.2.6.8 and 6.1.1.4'
N N 0.0061 0.0033 'International Tables Vol C Tables 4.2.6.8 and 6.1.1.4'
Pd Pd -0.9988 1.0072 'International Tables Vol C Tables 4.2.6.8 and 6.1.1.4'

loop_
_geom_angle_atom_site_label_1
_geom_angle_atom_site_label_2
_geom_angle_atom_site_label_3
_geom_angle
C1 Pd1 C5 61.98(10)
C1 Pd1 C29 108.98(13)
C1 Pd1 C31 167.7(3)
C1 Pd1 C30 145.7(5)
C1 Pd1 C30' 145.1(7)
C1 Pd1 C31' 165.5(3)
C29 Pd1 C5 170.00(14)
C29 Pd1 C31 68.4(2)
C29 Pd1 C30 38.2(5)
C29 Pd1 C31' 67.5(3)
C31 Pd1 C5 119.36(19)
C30 Pd1 C5 151.5(5)
C30 Pd1 C31 36.2(5)
C30' Pd1 C5 150.4(7)
C30' Pd1 C29 37.2(7)
C30' Pd1 C31' 36.3(7)
C31' Pd1 C5 122.3(2)
C1 N1 C4 122.0(2)
C1 N1 C17 119.5(2)
C17 N1 C4 118.4(2)
C1 N2 C2 126.1(2)
C1 N2 C5 110.8(2)
C5 N2 C2 123.1(2)
N1 C1 Pd1 137.3(2)
N1 C1 N2 119.6(3)
N2 C1 Pd1 103.05(19)
N2 C2 H2BC 110.3
N2 C2 H2BD 110.3
N2 C2 H2AA 110(2)
N2 C2 H2AB 108(3)
N2 C2 C3 108.2(3)
H2BC C2 H2BD 108.5
H2AA C2 H2AB 106(4)
C3 C2 H2AA 110(3)
C3 C2 H2AB 115(3)
C3' C2 N2 107.2(4)
C3' C2 H2BC 110.3
C3' C2 H2BD 110.3
C2 C3 H3A 108.9
C2 C3 H3B 108.9
H3A C3 H3B 107.7
C4 C3 C2 113.3(4)
C4 C3 H3A 108.9
C4 C3 H3B 108.9
C2 C3' H3'A 107.3
C2 C3' H3'B 107.3
H3'A C3' H3'B 106.9
C4 C3' C2 120.1(8)
C4 C3' H3'A 107.3
C4 C3' H3'B 107.3
N1 C4 C3 112.6(3)
N1 C4 H4BC 109.2
N1 C4 H4BD 109.2
N1 C4 H4AA 109(3)
N1 C4 H4AB 107(2)
C3 C4 H4AA 121(3)
C3 C4 H4AB 103(2)
C3' C4 N1 112.1(5)
C3' C4 H4BC 109.2
C3' C4 H4BD 109.2
H4BC C4 H4BD 107.9
H4AA C4 H4AB 103(4)
N2 C5 Pd1 84.14(15)
C6 C5 Pd1 97.58(19)
C6 C5 N2 119.0(3)
C6 C5 C10 122.3(3)
C10 C5 Pd1 88.51(17)
C10 C5 N2 118.7(3)
C5 C6 C11 122.0(3)
C7 C6 C5 117.1(3)
C7 C6 C11 120.9(3)
C6 C7 H7 119.2
C8 C7 C6 121.6(3)
C8 C7 H7 119.2
C7 C8 H8 119.7
C9 C8 C7 120.6(3)
C9 C8 H8 119.7
C8 C9 H9 119.3
C8 C9 C10 121.5(3)
C10 C9 H9 119.3
C5 C10 C14 122.9(3)
C9 C10 C5 116.9(3)
C9 C10 C14 120.0(3)
C6 C11 H11 108.0
C6 C11 C12 111.3(3)
C6 C11 C13 111.1(3)
C12 C11 H11 108.0
C12 C11 C13 110.4(3)
C13 C11 H11 108.0
C11 C12 H12A 109.5
C11 C12 H12B 109.5
C11 C12 H12C 109.5
H12A C12 H12B 109.5
H12A C12 H12C 109.5
H12B C12 H12C 109.5
C11 C13 H13A 109.5
C11 C13 H13B 109.5
C11 C13 H13C 109.5
H13A C13 H13B 109.5
H13A C13 H13C 109.5
H13B C13 H13C 109.5
C10 C14 H14 108.1
C10 C14 C15 112.1(3)
C10 C14 C16 109.9(3)
C15 C14 H14 108.1
C15 C14 C16 110.3(3)
C16 C14 H14 108.1
C14 C15 H15A 109.5
C14 C15 H15B 109.5
C14 C15 H15C 109.5
H15A C15 H15B 109.5
H15A C15 H15C 109.5
H15B C15 H15C 109.5
C14 C16 H16A 109.5
C14 C16 H16B 109.5
C14 C16 H16C 109.5
H16A C16 H16B 109.5
H16A C16 H16C 109.5
H16B C16 H16C 109.5
C18 C17 N1 118.3(3)
C18 C17 C22 123.3(3)
C22 C17 N1 118.4(3)
C17 C18 C19 117.1(3)
C17 C18 C23 122.9(3)
C19 C18 C23 120.0(3)
C18 C19 H19 119.6
C20 C19 C18 120.8(3)
C20 C19 H19 119.6
C19 C20 H20 119.7
C21 C20 C19 120.7(3)
C21 C20 H20 119.7
C20 C21 H21 119.4
C20 C21 C22 121.2(3)
C22 C21 H21 119.4
C17 C22 C26 123.2(3)
C21 C22 C17 116.9(3)
C21 C22 C26 119.9(3)
C18 C23 H23 107.9
C18 C23 C24 111.3(3)
C24 C23 H23 107.9
C25 C23 C18 111.1(3)
C25 C23 H23 107.9
C25 C23 C24 110.4(4)
C23 C24 H24A 109.5
C23 C24 H24B 109.5
C23 C24 H24C 109.5
H24A C24 H24B 109.5
H24A C24 H24C 109.5
H24B C24 H24C 109.5
C23 C25 H25A 109.5
C23 C25 H25B 109.5
C23 C25 H25C 109.5
H25A C25 H25B 109.5
H25A C25 H25C 109.5
H25B C25 H25C 109.5
C22 C26 H26 108.1
C22 C26 C27 110.7(3)
C22 C26 C28 111.6(3)
C27 C26 H26 108.1
C27 C26 C28 110.2(3)
C28 C26 H26 108.1
C26 C27 H27A 109.5
C26 C27 H27B 109.5
C26 C27 H27C 109.5
H27A C27 H27B 109.5
H27A C27 H27C 109.5
H27B C27 H27C 109.5
C26 C28 H28A 109.5
C26 C28 H28B 109.5
C26 C28 H28C 109.5
H28A C28 H28B 109.5
H28A C28 H28C 109.5
H28B C28 H28C 109.5
Pd1 C29 H29A 116.2
Pd1 C29 H29B 116.2
Pd1 C29 H29C 116.6
Pd1 C29 H29D 116.6
H29A C29 H29B 113.2
H29C C29 H29D 113.6
C30 C29 Pd1 73.5(6)
C30 C29 H29A 116.2
C30 C29 H29B 116.2
C30' C29 Pd1 70.0(10)
C30' C29 H29C 116.6
C30' C29 H29D 116.6
Pd1 C31 H31 111.1
C30 C31 Pd1 67.4(6)
C30 C31 H31 111.1
C30 C31 C32 128.2(11)
C32 C31 Pd1 120.8(6)
C32 C31 H31 111.1
Pd1 C30 H30 116.7
C29 C30 Pd1 68.3(5)
C29 C30 H30 116.7
C31 C30 Pd1 76.4(6)
C31 C30 C29 124.8(10)
C31 C30 H30 116.7
Pd1 C30' H30' 115.2
C29 C30' Pd1 72.8(9)
C29 C30' H30' 115.2
C29 C30' C31' 129.1(19)
C31' C30' Pd1 80.3(12)
C31' C30' H30' 115.2
Pd1 C31' H31' 112.5
C30' C31' Pd1 63.4(9)
C30' C31' H31' 112.5
C30' C31' C32' 126.5(15)
C32' C31' Pd1 120.6(8)
C32' C31' H31' 112.5
C33 C32 C31 120.4(7)
C33 C32 C37 120.0
C37 C32 C31 119.6(7)
C32 C33 H33 120.0
C32 C33 C34 120.0
C34 C33 H33 120.0
C33 C34 H34 120.0
C33 C34 C35 120.0
C35 C34 H34 120.0
C34 C35 H35 120.0
C34 C35 C36 120.0
C36 C35 H35 120.0
C35 C36 H36 120.0
C37 C36 C35 120.0
C37 C36 H36 120.0
C32 C37 H37 120.0
C36 C37 C32 120.0
C36 C37 H37 120.0
C1A B1A C17A 108.6(2)
C1A B1A C25A 111.9(2)
C9A B1A C1A 108.4(2)
C9A B1A C17A 112.2(2)
C9A B1A C25A 108.5(2)
C25A B1A C17A 107.3(2)
C2A C1A B1A 121.8(3)
C2A C1A C6A 115.0(3)
C6A C1A B1A 122.9(2)
C1A C2A H2A 118.6
C3A C2A C1A 122.7(3)
C3A C2A H2A 118.6
C2A C3A C7A 119.4(3)
C4A C3A C2A 120.4(3)
C4A C3A C7A 120.2(3)
C3A C4A H4A 120.9
C5A C4A C3A 118.2(3)
C5A C4A H4A 120.9
C4A C5A C6A 120.8(3)
C4A C5A C8A 119.7(3)
C6A C5A C8A 119.5(3)
C1A C6A H6A 118.6
C5A C6A C1A 122.7(3)
C5A C6A H6A 118.6
F1A C7A C3A 112.5(3)
F1A C7A F3A 103.2(4)
F2A C7A C3A 113.9(3)
F2A C7A F1A 107.7(4)
F2A C7A F3A 105.5(3)
F3A C7A C3A 113.2(3)
F4A C8A C5A 111.5(3)
F5A C8A C5A 112.8(3)
F5A C8A F4A 106.2(3)
F5A C8A F6A 106.8(3)
F6A C8A C5A 112.9(3)
F6A C8A F4A 106.1(3)
C10A C9A B1A 122.6(2)
C14A C9A B1A 122.5(2)
C14A C9A C10A 114.7(3)
C9A C10A H10A 118.7
C11A C10A C9A 122.6(3)
C11A C10A H10A 118.7
C10A C11A C12A 121.4(3)
C10A C11A C15A 120.2(3)
C12A C11A C15A 118.4(3)
C11A C12A H12D 121.2
C13A C12A C11A 117.6(3)
C13A C12A H12D 121.2
C12A C13A C14A 121.0(3)
C12A C13A C16A 120.2(3)
C14A C13A C16A 118.8(3)
C9A C14A H14A 118.6
C13A C14A C9A 122.8(3)
C13A C14A H14A 118.6
F7A C15A C11A 113.9(3)
F7A C15A F8A 105.1(3)
F8A C15A C11A 112.4(3)
F9A C15A C11A 113.1(3)
F9A C15A F7A 105.7(3)
F9A C15A F8A 105.9(3)
F10A C16A C13A 112.9(3)
F10A C16A F12A 105.8(3)
F11A C16A C13A 112.9(3)
F11A C16A F10A 107.1(3)
F11A C16A F12A 105.2(3)
F12A C16A C13A 112.3(3)
C18A C17A B1A 122.0(3)
C18A C17A C22A 115.4(3)
C22A C17A B1A 122.2(3)
C17A C18A H18A 118.4
C19A C18A C17A 123.1(3)
C19A C18A H18A 118.4
C18A C19A C23A 121.0(3)
C20A C19A C18A 119.4(3)
C20A C19A C23A 119.6(3)
C19A C20A H20A 120.5
C21A C20A C19A 119.0(3)
C21A C20A H20A 120.5
C20A C21A C22A 120.7(3)
C20A C21A C24A 119.1(3)
C22A C21A C24A 120.2(3)
C17A C22A H22A 118.8
C21A C22A C17A 122.4(3)
C21A C22A H22A 118.8
F13A C23A C19A 115.1(4)
F13A C23A F14A 101.0(3)
F14A C23A C19A 113.0(3)
F15A C23A C19A 117.2(3)
F15A C23A F13A 105.9(3)
F15A C23A F14A 102.8(3)
F14B C23A C19A 118.0(5)
F14B C23A F15B 103.1(4)
F14B C23A F13B 104.1(5)
F15B C23A C19A 110.5(5)
F13B C23A C19A 117.6(8)
F13B C23A F15B 101.5(5)
F16A C24A C21A 112.8(3)
F17A C24A C21A 112.7(3)
F17A C24A F16A 104.7(3)
F18A C24A C21A 113.7(3)
F18A C24A F16A 105.4(3)
F18A C24A F17A 106.8(3)
C26A C25A B1A 121.4(3)
C30A C25A B1A 123.3(3)
C30A C25A C26A 115.2(3)
C25A C26A H26A 118.4
C27A C26A C25A 123.2(3)
C27A C26A H26A 118.4
C26A C27A C28A 120.1(3)
C26A C27A C31A 121.2(3)
C28A C27A C31A 118.7(3)
C27A C28A H28D 120.9
C29A C28A C27A 118.3(3)
C29A C28A H28D 120.9
C28A C29A C30A 120.8(3)
C28A C29A C32A 120.2(3)
C30A C29A C32A 119.1(3)
C25A C30A C29A 122.5(3)
C25A C30A H30A 118.8
C29A C30A H30A 118.8
F19A C31A C27A 113.3(3)
F19A C31A F20A 106.4(3)
F19A C31A F21A 105.7(3)
F20A C31A C27A 112.7(3)
F20A C31A F21A 105.7(3)
F21A C31A C27A 112.3(3)
F22A C32A C29A 112.1(4)
F23A C32A C29A 112.9(4)
F23A C32A F22A 103.7(4)
F24A C32A C29A 113.8(4)
F24A C32A F22A 105.1(5)
F24A C32A F23A 108.4(4)
C33' C32' C31' 125.6(13)
C33' C32' C37' 117.0(11)
C37' C32' C31' 117.3(14)
C32' C33' H33' 119.7
C34' C33' C32' 120.7(11)
C34' C33' H33' 119.7
C33' C34' H34' 119.2
C35' C34' C33' 121.7(11)
C35' C34' H34' 119.2
C34' C35' H35' 120.3
C34' C35' C36' 119.5(11)
C36' C35' H35' 120.3
C35' C36' H36' 120.3
C37' C36' C35' 119.5(10)
C37' C36' H36' 120.3
C32' C37' H37' 119.2
C36' C37' C32' 121.7(11)
C36' C37' H37' 119.2

loop_
_geom_bond_atom_site_label_1
_geom_bond_atom_site_label_2
_geom_bond_distance
Pd1 C1 2.040(3)
Pd1 C5 2.398(3)
Pd1 C29 2.099(4)
Pd1 C31 2.280(6)
Pd1 C30 2.167(13)
Pd1 C30' 2.07(2)
Pd1 C31' 2.276(8)
N1 C1 1.324(4)
N1 C4 1.474(4)
N1 C17 1.447(3)
N2 C1 1.336(3)
N2 C2 1.476(4)
N2 C5 1.464(3)
C2 H2BC 0.9900
C2 H2BD 0.9900
C2 H2AA 1.08(5)
C2 H2AB 0.92(5)
C2 C3 1.512(5)
C2 C3' 1.471(11)
C3 H3A 0.9900
C3 H3B 0.9900
C3 C4 1.479(6)
C3' H3'A 0.9900
C3' H3'B 0.9900
C3' C4 1.412(11)
C4 H4BC 0.9900
C4 H4BD 0.9900
C4 H4AA 0.96(5)
C4 H4AB 1.19(5)
C5 C6 1.407(4)
C5 C10 1.416(4)
C6 C7 1.393(4)
C6 C11 1.518(5)
C7 H7 0.9500
C7 C8 1.373(5)
C8 H8 0.9500
C8 C9 1.371(5)
C9 H9 0.9500
C9 C10 1.398(4)
C10 C14 1.526(4)
C11 H11 1.0000
C11 C12 1.528(6)
C11 C13 1.538(5)
C12 H12A 0.9800
C12 H12B 0.9800
C12 H12C 0.9800
C13 H13A 0.9800
C13 H13B 0.9800
C13 H13C 0.9800
C14 H14 1.0000
C14 C15 1.527(5)
C14 C16 1.527(5)
C15 H15A 0.9800
C15 H15B 0.9800
C15 H15C 0.9800
C16 H16A 0.9800
C16 H16B 0.9800
C16 H16C 0.9800
C17 C18 1.392(4)
C17 C22 1.403(4)
C18 C19 1.402(4)
C18 C23 1.523(5)
C19 H19 0.9500
C19 C20 1.383(5)
C20 H20 0.9500
C20 C21 1.371(5)
C21 H21 0.9500
C21 C22 1.399(4)
C22 C26 1.515(5)
C23 H23 1.0000
C23 C24 1.529(6)
C23 C25 1.516(6)
C24 H24A 0.9800
C24 H24B 0.9800
C24 H24C 0.9800
C25 H25A 0.9800
C25 H25B 0.9800
C25 H25C 0.9800
C26 H26 1.0000
C26 C27 1.524(5)
C26 C28 1.528(5)
C27 H27A 0.9800
C27 H27B 0.9800
C27 H27C 0.9800
C28 H28A 0.9800
C28 H28B 0.9800
C28 H28C 0.9800
C29 H29A 0.9900
C29 H29B 0.9900
C29 H29C 0.9900
C29 H29D 0.9900
C29 C30 1.398(16)
C29 C30' 1.33(2)
C31 H31 1.0000
C31 C30 1.39(2)
C31 C32 1.494(9)
C30 H30 1.0000
C30' H30' 1.0000
C30' C31' 1.37(3)
C31' H31' 1.0000
C31' C32' 1.457(16)
C32 C33 1.3900
C32 C37 1.3900
C33 H33 0.9500
C33 C34 1.3900
C34 H34 0.9500
C34 C35 1.3900
C35 H35 0.9500
C35 C36 1.3900
C36 H36 0.9500
C36 C37 1.3900
C37 H37 0.9500
B1A C1A 1.647(4)
B1A C9A 1.644(4)
B1A C17A 1.651(4)
B1A C25A 1.648(4)
C1A C2A 1.400(4)
C1A C6A 1.401(4)
C2A H2A 0.9500
C2A C3A 1.393(4)
C3A C4A 1.389(4)
C3A C7A 1.496(5)
C4A H4A 0.9500
C4A C5A 1.381(4)
C5A C6A 1.391(4)
C5A C8A 1.501(4)
C6A H6A 0.9500
C7A F1A 1.310(5)
C7A F2A 1.303(4)
C7A F3A 1.317(4)
C8A F4A 1.344(4)
C8A F5A 1.335(4)
C8A F6A 1.343(4)
C9A C10A 1.409(4)
C9A C14A 1.404(4)
C10A H10A 0.9500
C10A C11A 1.382(4)
C11A C12A 1.387(4)
C11A C15A 1.499(4)
C12A H12D 0.9500
C12A C13A 1.385(4)
C13A C14A 1.392(4)
C13A C16A 1.500(4)
C14A H14A 0.9500
C15A F7A 1.322(4)
C15A F8A 1.324(4)
C15A F9A 1.315(4)
C16A F10A 1.331(4)
C16A F11A 1.319(4)
C16A F12A 1.339(4)
C17A C18A 1.406(4)
C17A C22A 1.410(4)
C18A H18A 0.9500
C18A C19A 1.403(4)
C19A C20A 1.400(5)
C19A C23A 1.409(3)
C20A H20A 0.9500
C20A C21A 1.390(4)
C21A C22A 1.394(4)
C21A C24A 1.491(5)
C22A H22A 0.9500
C23A F13A 1.356(3)
C23A F14A 1.379(3)
C23A F15A 1.351(3)
C23A F14B 1.358(4)
C23A F15B 1.372(4)
C23A F13B 1.363(4)
C24A F16A 1.352(4)
C24A F17A 1.347(4)
C24A F18A 1.336(4)
C25A C26A 1.401(4)
C25A C30A 1.390(4)
C26A H26A 0.9500
C26A C27A 1.387(4)
C27A C28A 1.392(5)
C27A C31A 1.497(5)
C28A H28D 0.9500
C28A C29A 1.378(5)
C29A C30A 1.403(4)
C29A C32A 1.497(5)
C30A H30A 0.9500
C31A F19A 1.324(4)
C31A F20A 1.326(4)
C31A F21A 1.330(4)
C32A F22A 1.340(6)
C32A F23A 1.319(5)
C32A F24A 1.296(6)
C32' C33' 1.390(17)
C32' C37' 1.432(16)
C33' H33' 0.9500
C33' C34' 1.384(12)
C34' H34' 0.9500
C34' C35' 1.379(14)
C35' H35' 0.9500
C35' C36' 1.391(15)
C36' H36' 0.9500
C36' C37' 1.380(14)
C37' H37' 0.9500
